data_7033505
loop_
_publ_author_name
'Dolganov, Alexander V.'
'Belov, Alexander S.'
'Novikov, Valentin V.'
'Vologzhanina, Anna V.'
'Romanenko, Galina V.'
'Budnikova, Yulia G.'
'Zelinskii, Genrikh E.'
'Buzin, Michail I.'
'Voloshin, Yan Z.'

_publ_section_title
;
 First iron and cobalt(ii) hexabromoclathrochelates: structural, magnetic,
 redox, and electrocatalytic behavior.
;
_journal_issue 5
_journal_name_full 'Dalton transactions (Cambridge, England : 2003)'
_journal_page_first 2476
_journal_page_last 2487
_journal_paper_doi 10.1039/c4dt03082f
_journal_volume 44
_journal_year 2015
_chemical_formula_moiety 'C14 H18 B2 Br6 Co N6 O6'
_chemical_formula_sum 'C14 H18 B2 Br6 Co N6 O6'
_chemical_formula_weight 926.35
_chemical_name_systematic
;
 ?
;
_space_group_crystal_system monoclinic
_space_group_IT_number 15
_space_group_name_Hall '-C 2yc'
_space_group_name_H-M_alt 'C 1 2/c 1'
_symmetry_space_group_name_Hall '-C 2yc'
_symmetry_space_group_name_H-M 'C 1 2/c 1'
_atom_sites_solution_hydrogens geom
_audit_creation_date 2014-11-07
_audit_creation_method
;
Olex2 1.2
(compiled 2014.09.19 svn.r3010 for OlexSys, GUI svn.r4874)
;
_audit_update_record
;
2014-11-10 deposited with the CCDC.
2014-12-15 downloaded from the CCDC.
;
_cell_angle_alpha 90
_cell_angle_beta 91.634(5)
_cell_angle_gamma 90
_cell_formula_units_Z 4
_cell_length_a 17.4551(11)
_cell_length_b 8.2748(5)
_cell_length_c 17.4449(11)
_cell_measurement_reflns_used 3742
_cell_measurement_temperature 70(2)
_cell_measurement_theta_max 29.30
_cell_measurement_theta_min 2.33
_cell_volume 2518.7(3)
_computing_data_collection 'Apex II'
_computing_molecular_graphics 'Olex2 (Dolomanov et al., 2009)'
_computing_publication_material 'Olex2 (Dolomanov et al., 2009)'
_computing_structure_refinement 'XL (Sheldrick, 2008)'
_diffrn_ambient_temperature 70(2)
_diffrn_measured_fraction_theta_full 0.981
_diffrn_measured_fraction_theta_max 0.857
_diffrn_measurement_device_type 'Bruker APEX-II CCD'
_diffrn_measurement_method '\f and \w scans'
_diffrn_radiation_monochromator graphite
_diffrn_radiation_type MoK\a
_diffrn_radiation_wavelength 0.71073
_diffrn_reflns_av_R_equivalents 0.0745
_diffrn_reflns_av_unetI/netI 0.0778
_diffrn_reflns_Laue_measured_fraction_full 0.981
_diffrn_reflns_Laue_measured_fraction_max 0.857
_diffrn_reflns_limit_h_max 22
_diffrn_reflns_limit_h_min -23
_diffrn_reflns_limit_k_max 10
_diffrn_reflns_limit_k_min -11
_diffrn_reflns_limit_l_max 24
_diffrn_reflns_limit_l_min -24
_diffrn_reflns_number 10730
_diffrn_reflns_point_group_measured_fraction_full 0.981
_diffrn_reflns_point_group_measured_fraction_max 0.857
_diffrn_reflns_theta_full 26.000
_diffrn_reflns_theta_max 30.328
_diffrn_reflns_theta_min 2.335
_diffrn_standards_number 0
_exptl_absorpt_coefficient_mu 10.245
_exptl_absorpt_correction_T_max 0.130
_exptl_absorpt_correction_T_min 0.097
_exptl_absorpt_correction_type multi-scan
_exptl_absorpt_process_details 'SADABS (Sheldrick, 1998)'
_exptl_crystal_colour black
_exptl_crystal_colour_primary black
_exptl_crystal_density_diffrn 2.443
_exptl_crystal_description prism
_exptl_crystal_F_000 1756
_exptl_crystal_size_max 0.35
_exptl_crystal_size_mid 0.2
_exptl_crystal_size_min 0.2
_refine_diff_density_max 0.986
_refine_diff_density_min -0.907
_refine_diff_density_rms 0.173
_refine_ls_extinction_method none
_refine_ls_goodness_of_fit_ref 0.982
_refine_ls_hydrogen_treatment constr
_refine_ls_matrix_type full
_refine_ls_number_parameters 161
_refine_ls_number_reflns 3253
_refine_ls_number_restraints 0
_refine_ls_restrained_S_all 0.982
_refine_ls_R_factor_all 0.0649
_refine_ls_R_factor_gt 0.0359
_refine_ls_shift/su_max 0.001
_refine_ls_shift/su_mean 0.000
_refine_ls_structure_factor_coef Fsqd
_refine_ls_weighting_details 'w=1/[\s^2^(Fo^2^)+(0.0180P)^2^] where P=(Fo^2^+2Fc^2^)/3'
_refine_ls_weighting_scheme calc
_refine_ls_wR_factor_gt 0.0656
_refine_ls_wR_factor_ref 0.0694
_reflns_Friedel_coverage 0.000
_reflns_number_gt 2175
_reflns_number_total 3253
_reflns_threshold_expression 'I > 2\s(I)'
_cod_data_source_file c4dt03082f2.cif
_cod_data_source_block Co70
_cod_depositor_comments
;
Adding full bibliography for 7033492--7033506.cif.

2018-09-12
Z value and formula fixed to values more according to usual
chemical conventions.                 miguel
;
_cod_original_formula_sum 'C56 H72 B8 Br24 Co4 N24 O24'
_cod_original_formula_weight 3705.41
_cod_original_formula_moiety '4(C14 H18 B2 Br6 Co N6 O6)'
_cod_original_formula_units_Z 1
_cod_database_code 7033505
_shelxl_version_number 2014-3
_shelx_space_group_comment
;
The symmetry employed for this shelxl refinement is uniquely defined
by the following loop, which should always be used as a source of
symmetry information in preference to the above space-group names.
They are only intended as comments.
;
_olex2_refinement_description
;
1. Fixed Uiso
 At 1.2 times of:
  All C(H,H) groups
 At 1.5 times of:
  All C(H,H,H) groups
2.a Secondary CH2 refined with riding coordinates:
 C6(H6A,H6B), C4(H4A,H4B), C5(H5A,H5B)
2.b Idealised Me refined as rotating group:
 C7(H7A,H7B,H7C)
;

loop_
_space_group_symop_operation_xyz
'x, y, z'
'-x, y, -z+1/2'
'x+1/2, y+1/2, z'
'-x+1/2, y+1/2, -z+1/2'
'-x, -y, -z'
'x, -y, z-1/2'
'-x+1/2, -y+1/2, -z'
'x+1/2, -y+1/2, z-1/2'

loop_
_atom_site_label
_atom_site_type_symbol
_atom_site_fract_x
_atom_site_fract_y
_atom_site_fract_z
_atom_site_U_iso_or_equiv
_atom_site_adp_type
_atom_site_occupancy
_atom_site_site_symmetry_order
_atom_site_calc_flag
_atom_site_refinement_flags_posn
_atom_site_refinement_flags_adp
_atom_site_refinement_flags_occupancy
Br1 Br 0.27642(2) 0.44464(5) 0.70031(2) 0.01741(12) Uani 1 1 d . . .
Br2 Br 0.39988(2) 0.45094(5) 0.54898(2) 0.02233(13) Uani 1 1 d . . .
Co1 Co 0.5000 0.14427(9) 0.7500 0.0154(2) Uani 1 2 d S T P
N1 N 0.39158(16) 0.2371(4) 0.75737(18) 0.0076(7) Uani 1 1 d . . .
O1 O 0.34891(14) 0.2249(3) 0.82104(14) 0.0103(6) Uani 1 1 d . . .
B1 B 0.3935(2) 0.1585(5) 0.8885(3) 0.0098(10) Uani 1 1 d . . .
C6 C 0.3372(2) 0.0687(5) 1.1028(2) 0.0150(9) Uani 1 1 d . . .
H6A H 0.3692 0.0339 1.1461 0.018 Uiso 1 1 calc R . .
H6B H 0.3169 0.1744 1.1149 0.018 Uiso 1 1 calc R . .
C7 C 0.2711(2) -0.0491(5) 1.0921(2) 0.0190(10) Uani 1 1 d . . .
H7A H 0.2355 -0.0080 1.0539 0.029 Uiso 1 1 calc GR . .
H7B H 0.2457 -0.0619 1.1397 0.029 Uiso 1 1 calc GR . .
H7C H 0.2904 -0.1518 1.0758 0.029 Uiso 1 1 calc GR . .
N2 N 0.48500(17) 0.2645(3) 0.65210(18) 0.0081(7) Uani 1 1 d . . .
C4 C 0.3439(2) 0.1505(4) 0.9619(2) 0.0083(8) Uani 1 1 d . . .
H4A H 0.3259 0.2584 0.9735 0.010 Uiso 1 1 calc R . .
H4B H 0.2993 0.0836 0.9509 0.010 Uiso 1 1 calc R . .
C2 C 0.4211(2) 0.3380(4) 0.6394(2) 0.0098(8) Uani 1 1 d . . .
C1 C 0.3679(2) 0.3283(4) 0.7020(2) 0.0101(8) Uani 1 1 d . . .
C5 C 0.3866(2) 0.0832(5) 1.0324(2) 0.0107(9) Uani 1 1 d . . .
H5A H 0.4066 -0.0227 1.0201 0.013 Uiso 1 1 calc R . .
H5B H 0.4299 0.1529 1.0448 0.013 Uiso 1 1 calc R . .
O3 O 0.41904(14) -0.0119(3) 0.87092(15) 0.0100(6) Uani 1 1 d . . .
Br3 Br 0.43793(2) -0.35809(4) 0.82837(3) 0.01895(12) Uani 1 1 d . . .
N3 N 0.46394(17) -0.0289(3) 0.80905(17) 0.0074(7) Uani 1 1 d . . .
C3 C 0.4769(2) -0.1738(4) 0.7833(2) 0.0065(8) Uani 1 1 d . . .
O2 O 0.53773(14) 0.2651(3) 0.59573(15) 0.0096(6) Uani 1 1 d . . .

loop_
_atom_site_aniso_label
_atom_site_aniso_U_11
_atom_site_aniso_U_22
_atom_site_aniso_U_33
_atom_site_aniso_U_23
_atom_site_aniso_U_13
_atom_site_aniso_U_12
Br1 0.0142(2) 0.0281(2) 0.0100(2) 0.00548(19) 0.00012(17) 0.01041(19)
Br2 0.0204(2) 0.0364(3) 0.0103(2) 0.0139(2) 0.00257(18) 0.0138(2)
Co1 0.0292(5) 0.0057(4) 0.0120(5) 0.000 0.0111(4) 0.000
N1 0.0087(16) 0.0107(16) 0.0034(17) 0.0006(14) 0.0004(13) -0.0003(13)
O1 0.0122(14) 0.0167(15) 0.0021(14) 0.0014(11) 0.0017(12) 0.0004(11)
B1 0.012(2) 0.006(2) 0.011(2) 0.0017(19) -0.0048(19) 0.0009(18)
C6 0.020(2) 0.021(2) 0.004(2) 0.0038(18) -0.0027(18) 0.0071(18)
C7 0.016(2) 0.029(2) 0.012(2) 0.009(2) 0.0028(18) 0.0068(19)
N2 0.0089(16) 0.0097(16) 0.0057(17) -0.0002(14) 0.0004(14) 0.0005(13)
C4 0.0090(19) 0.0067(18) 0.009(2) -0.0002(16) -0.0007(16) 0.0018(15)
C2 0.012(2) 0.0097(19) 0.007(2) 0.0004(16) -0.0064(17) -0.0012(16)
C1 0.012(2) 0.012(2) 0.006(2) -0.0030(16) -0.0021(17) 0.0033(16)
C5 0.0088(19) 0.015(2) 0.008(2) 0.0017(17) 0.0001(16) 0.0003(16)
O3 0.0137(14) 0.0075(13) 0.0089(15) -0.0010(11) 0.0033(12) -0.0008(11)
Br3 0.0297(3) 0.0064(2) 0.0216(3) 0.00160(19) 0.0141(2) -0.00126(19)
N3 0.0110(16) 0.0067(16) 0.0044(17) -0.0017(13) -0.0010(13) -0.0016(13)
C3 0.0087(19) 0.0040(18) 0.006(2) 0.0017(14) -0.0059(15) -0.0021(14)
O2 0.0115(14) 0.0101(13) 0.0071(15) 0.0016(11) 0.0014(11) 0.0008(11)

loop_
_atom_type_symbol
_atom_type_description
_atom_type_scat_dispersion_real
_atom_type_scat_dispersion_imag
_atom_type_scat_source
C C 0.0033 0.0016 'International Tables Vol C Tables 4.2.6.8 and 6.1.1.4'
H H 0.0000 0.0000 'International Tables Vol C Tables 4.2.6.8 and 6.1.1.4'
B B 0.0013 0.0007 'International Tables Vol C Tables 4.2.6.8 and 6.1.1.4'
N N 0.0061 0.0033 'International Tables Vol C Tables 4.2.6.8 and 6.1.1.4'
O O 0.0106 0.0060 'International Tables Vol C Tables 4.2.6.8 and 6.1.1.4'
Co Co 0.3494 0.9721 'International Tables Vol C Tables 4.2.6.8 and 6.1.1.4'
Br Br -0.2901 2.4595 'International Tables Vol C Tables 4.2.6.8 and 6.1.1.4'

loop_
_geom_angle_atom_site_label_1
_geom_angle_atom_site_label_2
_geom_angle_atom_site_label_3
_geom_angle
_geom_angle_site_symmetry_1
_geom_angle_site_symmetry_3
N1 Co1 N1 136.00(17) . 2_656
N2 Co1 N1 81.82(12) 2_656 .
N2 Co1 N1 81.83(12) . 2_656
N2 Co1 N1 76.53(12) 2_656 2_656
N2 Co1 N1 76.53(12) . .
N2 Co1 N2 119.91(17) . 2_656
N3 Co1 N1 130.00(13) 2_656 .
N3 Co1 N1 85.83(12) 2_656 2_656
N3 Co1 N1 85.83(12) . .
N3 Co1 N1 130.00(13) . 2_656
N3 Co1 N2 87.07(12) . 2_656
N3 Co1 N2 144.39(12) . .
N3 Co1 N2 144.39(12) 2_656 2_656
N3 Co1 N2 87.07(12) 2_656 .
N3 Co1 N3 80.93(18) 2_656 .
O1 N1 Co1 123.5(2) . .
C1 N1 Co1 116.8(3) . .
C1 N1 O1 119.0(3) . .
N1 O1 B1 112.7(3) . .
O1 B1 C4 111.8(3) . .
O1 B1 O3 109.4(3) . .
O1 B1 O2 108.8(3) . 2_656
O3 B1 C4 107.4(3) . .
O2 B1 C4 109.3(3) 2_656 .
O2 B1 O3 110.1(3) 2_656 .
H6A C6 H6B 107.7 . .
C7 C6 H6A 108.9 . .
C7 C6 H6B 108.9 . .
C7 C6 C5 113.4(3) . .
C5 C6 H6A 108.9 . .
C5 C6 H6B 108.9 . .
C6 C7 H7A 109.5 . .
C6 C7 H7B 109.5 . .
C6 C7 H7C 109.5 . .
H7A C7 H7B 109.5 . .
H7A C7 H7C 109.5 . .
H7B C7 H7C 109.5 . .
C2 N2 Co1 118.5(3) . .
C2 N2 O2 118.3(3) . .
O2 N2 Co1 123.1(2) . .
B1 C4 H4A 108.8 . .
B1 C4 H4B 108.8 . .
H4A C4 H4B 107.7 . .
C5 C4 B1 114.0(3) . .
C5 C4 H4A 108.8 . .
C5 C4 H4B 108.8 . .
N2 C2 Br2 122.3(3) . .
N2 C2 C1 114.5(3) . .
C1 C2 Br2 123.2(3) . .
N1 C1 Br1 125.0(3) . .
N1 C1 C2 113.4(3) . .
C2 C1 Br1 121.6(3) . .
C6 C5 C4 113.8(3) . .
C6 C5 H5A 108.8 . .
C6 C5 H5B 108.8 . .
C4 C5 H5A 108.8 . .
C4 C5 H5B 108.8 . .
H5A C5 H5B 107.7 . .
N3 O3 B1 115.9(3) . .
O3 N3 Co1 124.4(2) . .
C3 N3 Co1 116.6(3) . .
C3 N3 O3 118.6(3) . .
N3 C3 Br3 122.8(3) . .
N3 C3 C3 112.7(2) . 2_656
C3 C3 Br3 124.45(11) 2_656 .
N2 O2 B1 114.6(3) . 2_656

loop_
_geom_bond_atom_site_label_1
_geom_bond_atom_site_label_2
_geom_bond_distance
_geom_bond_site_symmetry_2
Br1 C1 1.864(4) .
Br2 C2 1.862(4) .
Co1 N1 2.050(3) 2_656
Co1 N1 2.050(3) .
Co1 N2 1.988(3) .
Co1 N2 1.988(3) 2_656
Co1 N3 1.884(3) .
Co1 N3 1.884(3) 2_656
N1 O1 1.359(4) .
N1 C1 1.284(5) .
O1 B1 1.496(5) .
B1 C4 1.566(6) .
B1 O3 1.513(5) .
B1 O2 1.509(5) 2_656
C6 H6A 0.9700 .
C6 H6B 0.9700 .
C6 C7 1.518(5) .
C6 C5 1.525(5) .
C7 H7A 0.9600 .
C7 H7B 0.9600 .
C7 H7C 0.9600 .
N2 C2 1.283(4) .
N2 O2 1.366(4) .
C4 H4A 0.9700 .
C4 H4B 0.9700 .
C4 C5 1.526(5) .
C2 C1 1.456(5) .
C5 H5A 0.9700 .
C5 H5B 0.9700 .
O3 N3 1.359(4) .
Br3 C3 1.854(3) .
N3 C3 1.303(4) .
C3 C3 1.434(7) 2_656
O2 B1 1.509(5) 2_656

loop_
_geom_torsion_atom_site_label_1
_geom_torsion_atom_site_label_2
_geom_torsion_atom_site_label_3
_geom_torsion_atom_site_label_4
_geom_torsion
_geom_torsion_site_symmetry_1
_geom_torsion_site_symmetry_4
Br2 C2 C1 Br1 -5.5(4) . .
Br2 C2 C1 N1 176.3(3) . .
Co1 N1 O1 B1 8.4(4) . .
Co1 N1 C1 Br1 -172.98(18) . .
Co1 N1 C1 C2 5.2(4) . .
Co1 N2 C2 Br2 -178.75(16) . .
Co1 N2 C2 C1 2.5(4) . .
Co1 N2 O2 B1 3.6(4) . 2_656
Co1 N3 C3 Br3 -174.08(17) . .
Co1 N3 C3 C3 5.2(5) . 2_656
N1 Co1 N3 O3 -43.0(3) . .
N1 Co1 N3 O3 108.7(3) 2_656 .
N1 Co1 N3 C3 -78.7(3) 2_656 .
N1 Co1 N3 C3 129.6(3) . .
N1 O1 B1 C4 178.3(3) . .
N1 O1 B1 O3 -62.9(4) . .
N1 O1 B1 O2 57.5(4) . 2_656
O1 N1 C1 Br1 -1.6(5) . .
O1 N1 C1 C2 176.5(3) . .
O1 B1 C4 C5 179.9(3) . .
O1 B1 O3 N3 59.3(4) . .
B1 C4 C5 C6 -177.5(3) . .
B1 O3 N3 Co1 4.1(4) . .
B1 O3 N3 C3 -168.4(3) . .
C7 C6 C5 C4 63.3(4) . .
N2 Co1 N3 O3 -102.8(3) . .
N2 Co1 N3 O3 39.0(3) 2_656 .
N2 Co1 N3 C3 69.8(3) . .
N2 Co1 N3 C3 -148.4(3) 2_656 .
N2 C2 C1 Br1 173.2(3) . .
N2 C2 C1 N1 -5.0(5) . .
C4 B1 O3 N3 -179.2(3) . .
C2 N2 O2 B1 -172.6(3) . 2_656
C1 N1 O1 B1 -162.4(3) . .
O3 B1 C4 C5 59.8(4) . .
O3 N3 C3 Br3 -1.0(4) . .
O3 N3 C3 C3 178.3(3) . 2_656
N3 Co1 N3 O3 -174.6(3) 2_656 .
N3 Co1 N3 C3 -2.02(19) 2_656 .
O2 B1 C4 C5 -59.6(4) 2_656 .
O2 B1 O3 N3 -60.3(4) 2_656 .
O2 N2 C2 Br2 -2.4(5) . .
O2 N2 C2 C1 178.8(3) . .
